data_4033733
loop_
_publ_author_name
'Zhang, Yetong'
'Shao, Yinlin'
'Gong, Julin'
'Zhu, Jianghe'
'Cheng, Tianxing'
'Chen, Jiuxi'

_publ_section_title
;
 Selenium-Catalyzed Oxidative C-H Amination of (
 E)-3-(Arylamino)-2-styrylquinazolin-4(3 H)-ones: A Metal-Free Synthesis
 of 1,2-Diarylpyrazolo[5,1- b]quinazolin-9(1 H)-ones.
;
_journal_issue 5
_journal_name_full 'The Journal of organic chemistry'
_journal_page_first 2798
_journal_page_last 2807
_journal_paper_doi 10.1021/acs.joc.8b03179
_journal_volume 84
_journal_year 2019
_chemical_formula_moiety 'I, C23 H18 N3 O'
_chemical_formula_sum 'C23 H18 I N3 O'
_chemical_formula_weight 479.30
_space_group_crystal_system monoclinic
_space_group_IT_number 15
_space_group_name_Hall '-C 2yc'
_space_group_name_H-M_alt 'C 1 2/c 1'
_atom_sites_solution_hydrogens geom
_atom_sites_solution_primary dual
_audit_creation_date 2017-06-22
_audit_creation_method
;
Olex2 1.2
(compiled 2017.03.28 svn.r3405 for OlexSys, GUI svn.r5337)
;
_cell_angle_alpha 90
_cell_angle_beta 105.229(4)
_cell_angle_gamma 90
_cell_formula_units_Z 8
_cell_length_a 16.990(2)
_cell_length_b 7.8789(10)
_cell_length_c 31.404(5)
_cell_measurement_reflns_used 6516
_cell_measurement_temperature 301(2)
_cell_measurement_theta_max 25.073
_cell_measurement_theta_min 2.490
_cell_volume 4056.2(10)
_computing_cell_refinement 'SAINT v8.37A (Bruker, 2015)'
_computing_data_reduction 'SAINT v8.37A (Bruker, 2015)'
_computing_molecular_graphics 'Olex2 (Dolomanov et al., 2009)'
_computing_publication_material 'Olex2 (Dolomanov et al., 2009)'
_computing_structure_refinement 'ShelXL (Sheldrick, 2015)'
_computing_structure_solution 'ShelXT (Sheldrick, 2015)'
_diffrn_ambient_temperature 301.58
_diffrn_measured_fraction_theta_full 0.989
_diffrn_measured_fraction_theta_max 0.989
_diffrn_measurement_device_type 'Bruker APEX-II CCD'
_diffrn_measurement_method '\f and \w scans'
_diffrn_radiation_type MoK\a
_diffrn_radiation_wavelength 0.71073
_diffrn_reflns_av_R_equivalents 0.0734
_diffrn_reflns_av_unetI/netI 0.0540
_diffrn_reflns_Laue_measured_fraction_full 0.989
_diffrn_reflns_Laue_measured_fraction_max 0.989
_diffrn_reflns_limit_h_max 22
_diffrn_reflns_limit_h_min -22
_diffrn_reflns_limit_k_max 10
_diffrn_reflns_limit_k_min -10
_diffrn_reflns_limit_l_max 40
_diffrn_reflns_limit_l_min -40
_diffrn_reflns_number 23714
_diffrn_reflns_point_group_measured_fraction_full 0.989
_diffrn_reflns_point_group_measured_fraction_max 0.989
_diffrn_reflns_theta_full 25.242
_diffrn_reflns_theta_max 27.492
_diffrn_reflns_theta_min 2.495
_diffrn_standards_number 0
_exptl_absorpt_coefficient_mu 1.597
_exptl_absorpt_correction_T_max 0.7456
_exptl_absorpt_correction_T_min 0.5603
_exptl_absorpt_correction_type multi-scan
_exptl_absorpt_process_details
'SADABS-2016/2 (Bruker,2016/2) was used for absorption correction. wR2(int) was 0.1370 before and 0.0805 after correction. The Ratio of minimum to maximum transmission is 0.7515. The \l/2 correction factor is Not present.'
_exptl_crystal_colour colourless
_exptl_crystal_density_diffrn 1.570
_exptl_crystal_description prism
_exptl_crystal_F_000 1904
_exptl_crystal_size_max 0.05
_exptl_crystal_size_mid 0.02
_exptl_crystal_size_min 0.01
_refine_diff_density_max 1.318
_refine_diff_density_min -0.908
_refine_diff_density_rms 0.104
_refine_ls_extinction_coef 0.00089(19)
_refine_ls_extinction_expression Fc^*^=kFc[1+0.001xFc^2^\l^3^/sin(2\q)]^-1/4^
_refine_ls_extinction_method 'SHELXL-2014/8 (Sheldrick 2014'
_refine_ls_goodness_of_fit_ref 1.038
_refine_ls_hydrogen_treatment constr
_refine_ls_matrix_type full
_refine_ls_number_parameters 336
_refine_ls_number_reflns 4611
_refine_ls_number_restraints 294
_refine_ls_restrained_S_all 1.042
_refine_ls_R_factor_all 0.0910
_refine_ls_R_factor_gt 0.0562
_refine_ls_shift/su_max 0.001
_refine_ls_shift/su_mean 0.000
_refine_ls_structure_factor_coef Fsqd
_refine_ls_weighting_details 'w=1/[\s^2^(Fo^2^)+(0.0780P)^2^+13.7141P] where P=(Fo^2^+2Fc^2^)/3'
_refine_ls_weighting_scheme calc
_refine_ls_wR_factor_gt 0.1468
_refine_ls_wR_factor_ref 0.1731
_reflns_Friedel_coverage 0.000
_reflns_number_gt 3003
_reflns_number_total 4611
_reflns_threshold_expression 'I > 2\s(I)'
_cod_data_source_file jo8b03179_si_002.cif
_cod_data_source_block d8v17136
_cod_original_cell_volume 4056.1(10)
_cod_database_code 4033733
_shelx_shelxl_version_number 2014/8
_shelx_space_group_comment
;
The symmetry employed for this shelxl refinement is uniquely defined
by the following loop, which should always be used as a source of
symmetry information in preference to the above space-group names.
They are only intended as comments.
;
_shelx_estimated_absorpt_t_max 0.984
_shelx_estimated_absorpt_t_min 0.924
_olex2_refinement_description
;
1. Fixed Uiso
 At 1.2 times of:
  All C(H) groups, All C(H,H) groups
 At 1.5 times of:
  All C(H,H,H) groups
2. Restrained distances
 C17-C12 = C17-C16 = C16-C15 = C15-C14 = C14-C13 = C13-C12
 1.39 with sigma of 0.02
 C17'-C12 = C17'-C16' = C16'-C15 = C15-C14' = C14'-C13' = C13'-C12
 1.39 with sigma of 0.02
3. Uiso/Uaniso restraints and constraints
C18 \\sim C19 \\sim C20 \\sim C21 \\sim C22 \\sim C23 \\sim C19' \\sim C20'
\\sim C21' \\sim C22' \\sim C23': within 2A with sigma of 0.01 and sigma for
terminal atoms of 0.02
C12 \\sim C15 \\sim C13 \\sim C14 \\sim C16 \\sim C17 \\sim C13' \\sim C14'
\\sim C16' \\sim C17': within 2A with sigma of 0.01 and sigma for terminal
atoms of 0.02
4. Others
 Fixed Sof: H15A(0.5) H15(0.5) C13(0.5) H13(0.5) C14(0.5) H14(0.5) C16(0.5)
 H16(0.5) C17(0.5) H17(0.5) C19(0.5) H19(0.5) C20(0.5) H20(0.5) C21(0.5)
 H21(0.5) C22(0.5) H22(0.5) C23(0.5) H23(0.5) C13'(0.5) H13'(0.5) C14'(0.5)
 H14'(0.5) C16'(0.5) H16'(0.5) C17'(0.5) H17'(0.5) C19'(0.5) H19'(0.5)
 C20'(0.5) H20'(0.5) C21'(0.5) H21'(0.5) C22'(0.5) H22'(0.5) C23'(0.5) H23'(0.5)
5.a Aromatic/amide H refined with riding coordinates:
 C2(H2), C5(H5), C6(H6), C7(H7), C8(H8), C15(H15A), C15(H15), C13(H13),
 C14(H14), C16(H16), C17(H17), C19(H19), C20(H20), C21(H21), C22(H22), C23(H23),
  C13'(H13'), C14'(H14'), C16'(H16'), C17'(H17'), C19'(H19'), C20'(H20'),
 C21'(H21'), C22'(H22'), C23'(H23')
5.b Idealised Me refined as rotating group:
 C11(H11A,H11B,H11C)
;
_olex2_submission_special_instructions 'No special instructions were received'

loop_
_space_group_symop_operation_xyz
'x, y, z'
'-x, y, -z+1/2'
'x+1/2, y+1/2, z'
'-x+1/2, y+1/2, -z+1/2'
'-x, -y, -z'
'x, -y, z-1/2'
'-x+1/2, -y+1/2, -z'
'x+1/2, -y+1/2, z-1/2'

loop_
_atom_site_label
_atom_site_type_symbol
_atom_site_fract_x
_atom_site_fract_y
_atom_site_fract_z
_atom_site_U_iso_or_equiv
_atom_site_adp_type
_atom_site_occupancy
_atom_site_site_symmetry_order
_atom_site_calc_flag
_atom_site_refinement_flags_posn
_atom_site_refinement_flags_adp
_atom_site_refinement_flags_occupancy
_atom_site_disorder_assembly
_atom_site_disorder_group
I1 I 0.87067(2) 0.69961(6) 0.39968(2) 0.0699(2) Uani 1 1 d . . . . .
O1 O 0.6358(3) 0.5080(6) 0.44781(13) 0.0708(12) Uani 1 1 d . . . . .
N1 N 0.6769(3) 0.3342(6) 0.37766(14) 0.0535(11) Uani 1 1 d . . . . .
N2 N 0.7274(3) 0.3658(6) 0.41948(13) 0.0508(10) Uani 1 1 d . . . . .
N3 N 0.8571(3) 0.2838(6) 0.46241(15) 0.0589(12) Uani 1 1 d . . . . .
C1 C 0.7194(4) 0.2264(7) 0.35710(18) 0.0541(13) Uani 1 1 d . . . . .
C2 C 0.7935(4) 0.1875(8) 0.38588(19) 0.0599(14) Uani 1 1 d . . . . .
H2 H 0.8326 0.1143 0.3804 0.072 Uiso 1 1 calc R . . . .
C3 C 0.7991(4) 0.2770(7) 0.42437(18) 0.0536(13) Uani 1 1 d . . . . .
C4 C 0.8467(4) 0.3880(8) 0.49659(18) 0.0593(14) Uani 1 1 d . . . . .
C5 C 0.9098(4) 0.4105(9) 0.5351(2) 0.0670(16) Uani 1 1 d . . . . .
H5 H 0.9604 0.3604 0.5378 0.080 Uiso 1 1 calc R . . . .
C6 C 0.8961(5) 0.5077(9) 0.5690(2) 0.0735(19) Uani 1 1 d . . . . .
H6 H 0.9379 0.5213 0.5947 0.088 Uiso 1 1 calc R . . . .
C7 C 0.8225(5) 0.5846(10) 0.5657(2) 0.077(2) Uani 1 1 d . . . . .
H7 H 0.8143 0.6493 0.5889 0.092 Uiso 1 1 calc R . . . .
C8 C 0.7605(5) 0.5654(8) 0.52764(19) 0.0650(16) Uani 1 1 d . . . . .
H8 H 0.7106 0.6181 0.5252 0.078 Uiso 1 1 calc R . . . .
C9 C 0.7720(4) 0.4676(7) 0.49272(17) 0.0551(13) Uani 1 1 d . . . . .
C10 C 0.7043(4) 0.4539(7) 0.45358(17) 0.0567(14) Uani 1 1 d . . . . .
C11 C 0.9331(4) 0.1875(10) 0.4663(2) 0.0766(19) Uani 1 1 d . . . . .
H11A H 0.9228 0.0954 0.4455 0.115 Uiso 1 1 calc GR . . . .
H11B H 0.9521 0.1432 0.4957 0.115 Uiso 1 1 calc GR . . . .
H11C H 0.9738 0.2611 0.4602 0.115 Uiso 1 1 calc GR . . . .
C12 C 0.6873(4) 0.1694(7) 0.31137(18) 0.0587(13) Uani 1 1 d D U . . .
C15 C 0.6403(5) 0.0537(10) 0.2256(2) 0.0865(18) Uani 1 1 d D U . . .
H15A H 0.6160 0.0088 0.1979 0.104 Uiso 0.5 1 calc R . P A 2
H15 H 0.6259 0.0012 0.1981 0.104 Uiso 0.5 1 calc R . P B 1
C18 C 0.6160(3) 0.4550(7) 0.35652(16) 0.0469(11) Uani 1 1 d . U . . .
C13 C 0.7364(9) 0.1250(19) 0.2875(4) 0.073(2) Uani 0.5 1 d D U P C 1
H13 H 0.7919 0.1266 0.3014 0.087 Uiso 0.5 1 calc R . P C 1
C14 C 0.7148(9) 0.077(2) 0.2444(4) 0.083(2) Uani 0.5 1 d D U P C 1
H14 H 0.7542 0.0610 0.2291 0.099 Uiso 0.5 1 calc R . P C 1
C16 C 0.5745(9) 0.1088(19) 0.2464(4) 0.079(3) Uani 0.5 1 d D U P C 1
H16 H 0.5199 0.1121 0.2306 0.095 Uiso 0.5 1 calc R . P C 1
C17 C 0.5996(7) 0.1550(16) 0.2910(3) 0.064(2) Uani 0.5 1 d D U P C 1
H17 H 0.5618 0.1758 0.3071 0.077 Uiso 0.5 1 calc R . P C 1
C19 C 0.5372(9) 0.3831(19) 0.3519(5) 0.057(2) Uani 0.5 1 d . U P D 1
H19 H 0.5298 0.2760 0.3627 0.068 Uiso 0.5 1 calc R . P D 1
C20 C 0.4724(8) 0.4850(19) 0.3302(4) 0.064(2) Uani 0.5 1 d . U P D 1
H20 H 0.4194 0.4449 0.3258 0.076 Uiso 0.5 1 calc R . P D 1
C21 C 0.4849(10) 0.645(2) 0.3147(5) 0.064(2) Uani 0.5 1 d . U P D 1
H21 H 0.4402 0.7099 0.2999 0.076 Uiso 0.5 1 calc R . P D 1
C22 C 0.5618(11) 0.7101(19) 0.3209(5) 0.063(2) Uani 0.5 1 d . U P D 1
H22 H 0.5700 0.8184 0.3111 0.075 Uiso 0.5 1 calc R . P D 1
C23 C 0.6276(8) 0.609(2) 0.3424(5) 0.057(2) Uani 0.5 1 d . U P D 1
H23 H 0.6804 0.6507 0.3470 0.068 Uiso 0.5 1 calc R . P D 1
C13' C 0.7137(8) 0.0067(15) 0.3036(4) 0.065(2) Uani 0.5 1 d D U P C 2
H13' H 0.7454 -0.0576 0.3267 0.078 Uiso 0.5 1 calc R . P C 2
C14' C 0.6914(9) -0.0570(18) 0.2607(3) 0.074(2) Uani 0.5 1 d D U P C 2
H14' H 0.7077 -0.1644 0.2541 0.089 Uiso 0.5 1 calc R . P C 2
C16' C 0.6303(10) 0.2055(17) 0.2333(4) 0.078(3) Uani 0.5 1 d D U P C 2
H16' H 0.6076 0.2776 0.2098 0.094 Uiso 0.5 1 calc R . P C 2
C17' C 0.6520(9) 0.2712(17) 0.2758(3) 0.070(2) Uani 0.5 1 d D U P C 2
H17' H 0.6426 0.3852 0.2804 0.084 Uiso 0.5 1 calc R . P C 2
C19' C 0.5354(9) 0.4627(18) 0.3539(5) 0.058(2) Uani 0.5 1 d . U P D 2
H19' H 0.5120 0.3813 0.3682 0.069 Uiso 0.5 1 calc R . P D 2
C20' C 0.4866(9) 0.592(2) 0.3300(5) 0.065(2) Uani 0.5 1 d . U P D 2
H20' H 0.4308 0.5960 0.3274 0.078 Uiso 0.5 1 calc R . P D 2
C21' C 0.5238(11) 0.711(2) 0.3106(5) 0.066(2) Uani 0.5 1 d . U P D 2
H21' H 0.4918 0.7972 0.2948 0.079 Uiso 0.5 1 calc R . P D 2
C22' C 0.6057(10) 0.7112(17) 0.3129(5) 0.066(2) Uani 0.5 1 d . U P D 2
H22' H 0.6279 0.7961 0.2990 0.079 Uiso 0.5 1 calc R . P D 2
C23' C 0.6542(9) 0.5845(19) 0.3358(5) 0.054(2) Uani 0.5 1 d . U P D 2
H23' H 0.7099 0.5817 0.3381 0.064 Uiso 0.5 1 calc R . P D 2

loop_
_atom_site_aniso_label
_atom_site_aniso_U_11
_atom_site_aniso_U_22
_atom_site_aniso_U_33
_atom_site_aniso_U_23
_atom_site_aniso_U_13
_atom_site_aniso_U_12
I1 0.0511(3) 0.0767(3) 0.0814(4) 0.0015(2) 0.0163(2) -0.0071(2)
O1 0.067(3) 0.079(3) 0.063(2) -0.010(2) 0.010(2) 0.018(2)
N1 0.061(3) 0.050(3) 0.045(2) 0.0025(18) 0.006(2) 0.013(2)
N2 0.056(3) 0.048(2) 0.044(2) 0.0049(19) 0.0071(19) 0.007(2)
N3 0.058(3) 0.058(3) 0.056(3) 0.009(2) 0.006(2) 0.013(2)
C1 0.061(3) 0.049(3) 0.052(3) 0.004(2) 0.014(3) 0.008(3)
C2 0.061(4) 0.058(3) 0.062(3) 0.004(3) 0.019(3) 0.011(3)
C3 0.056(3) 0.050(3) 0.053(3) 0.009(2) 0.011(2) 0.007(3)
C4 0.067(4) 0.054(3) 0.050(3) 0.010(3) 0.005(3) 0.000(3)
C5 0.065(4) 0.069(4) 0.060(3) 0.013(3) 0.002(3) -0.003(3)
C6 0.086(5) 0.067(4) 0.059(4) 0.004(3) 0.002(3) -0.020(4)
C7 0.101(6) 0.073(4) 0.050(3) -0.003(3) 0.007(3) -0.013(4)
C8 0.080(4) 0.057(3) 0.059(3) 0.004(3) 0.020(3) 0.003(3)
C9 0.063(4) 0.052(3) 0.048(3) 0.007(2) 0.011(2) 0.001(3)
C10 0.062(4) 0.054(3) 0.052(3) 0.003(2) 0.012(3) 0.011(3)
C11 0.057(4) 0.082(5) 0.083(4) 0.001(3) 0.005(3) 0.009(4)
C12 0.069(3) 0.055(3) 0.054(3) 0.003(2) 0.018(2) 0.001(3)
C15 0.111(5) 0.090(4) 0.060(3) -0.006(3) 0.025(3) -0.018(4)
C18 0.041(2) 0.049(3) 0.050(2) 0.002(2) 0.0099(19) 0.000(2)
C13 0.081(5) 0.076(5) 0.063(4) -0.007(4) 0.023(4) 0.001(4)
C14 0.096(5) 0.087(5) 0.069(4) -0.005(4) 0.028(4) -0.005(5)
C16 0.095(5) 0.072(5) 0.063(4) -0.001(4) 0.010(4) 0.006(5)
C17 0.077(5) 0.059(5) 0.055(4) -0.004(4) 0.015(4) 0.005(4)
C19 0.045(4) 0.061(5) 0.066(4) 0.011(5) 0.016(4) -0.001(5)
C20 0.044(4) 0.065(5) 0.080(5) 0.012(5) 0.013(4) -0.004(4)
C21 0.048(4) 0.059(5) 0.080(5) 0.020(4) 0.011(4) 0.002(4)
C22 0.047(5) 0.057(4) 0.078(4) 0.014(4) 0.007(4) -0.003(5)
C23 0.045(5) 0.054(4) 0.067(4) 0.014(4) 0.007(4) -0.003(4)
C13' 0.074(5) 0.066(5) 0.056(4) 0.000(4) 0.020(4) -0.006(4)
C14' 0.087(5) 0.076(5) 0.063(4) -0.009(4) 0.024(4) -0.008(5)
C16' 0.096(5) 0.079(5) 0.059(4) 0.006(4) 0.019(4) 0.001(5)
C17' 0.080(5) 0.070(4) 0.055(4) 0.005(4) 0.011(4) 0.005(4)
C19' 0.044(4) 0.061(5) 0.069(4) 0.009(5) 0.017(3) -0.002(5)
C20' 0.048(4) 0.068(5) 0.078(4) 0.010(4) 0.016(4) 0.003(4)
C21' 0.053(5) 0.062(4) 0.079(5) 0.014(4) 0.011(4) 0.004(5)
C22' 0.060(5) 0.057(4) 0.075(5) 0.013(4) 0.009(4) 0.001(5)
C23' 0.049(5) 0.049(4) 0.061(5) 0.010(4) 0.011(4) -0.003(4)

loop_
_atom_type_symbol
_atom_type_description
_atom_type_scat_dispersion_real
_atom_type_scat_dispersion_imag
_atom_type_scat_source
C C 0.0033 0.0016 'International Tables Vol C Tables 4.2.6.8 and 6.1.1.4'
H H 0.0000 0.0000 'International Tables Vol C Tables 4.2.6.8 and 6.1.1.4'
I I -0.4742 1.8119 'International Tables Vol C Tables 4.2.6.8 and 6.1.1.4'
N N 0.0061 0.0033 'International Tables Vol C Tables 4.2.6.8 and 6.1.1.4'
O O 0.0106 0.0060 'International Tables Vol C Tables 4.2.6.8 and 6.1.1.4'

loop_
_geom_angle_atom_site_label_1
_geom_angle_atom_site_label_2
_geom_angle_atom_site_label_3
_geom_angle
N2 N1 C18 120.7(4)
C1 N1 N2 106.4(4)
C1 N1 C18 126.5(4)
N1 N2 C10 125.3(5)
C3 N2 N1 108.9(4)
C3 N2 C10 125.3(5)
C3 N3 C4 119.8(5)
C3 N3 C11 118.6(5)
C4 N3 C11 121.6(5)
N1 C1 C12 122.8(5)
C2 C1 N1 109.3(5)
C2 C1 C12 127.9(5)
C1 C2 H2 126.2
C1 C2 C3 107.6(5)
C3 C2 H2 126.2
N2 C3 C2 107.8(5)
N3 C3 N2 120.2(5)
N3 C3 C2 131.9(6)
N3 C4 C5 120.9(6)
C9 C4 N3 119.6(5)
C9 C4 C5 119.5(6)
C4 C5 H5 120.3
C6 C5 C4 119.4(7)
C6 C5 H5 120.3
C5 C6 H6 119.2
C7 C6 C5 121.6(6)
C7 C6 H6 119.2
C6 C7 H7 120.3
C6 C7 C8 119.4(7)
C8 C7 H7 120.3
C7 C8 H8 119.7
C7 C8 C9 120.6(7)
C9 C8 H8 119.7
C4 C9 C8 119.5(6)
C4 C9 C10 122.9(5)
C8 C9 C10 117.6(6)
O1 C10 N2 120.5(5)
O1 C10 C9 128.3(5)
N2 C10 C9 111.2(5)
N3 C11 H11A 109.5
N3 C11 H11B 109.5
N3 C11 H11C 109.5
H11A C11 H11B 109.5
H11A C11 H11C 109.5
H11B C11 H11C 109.5
C13 C12 C1 121.0(8)
C13 C12 C17 117.2(9)
C17 C12 C1 121.7(6)
C13' C12 C1 113.4(6)
C17' C12 C1 125.9(7)
C17' C12 C13' 118.9(8)
C14 C15 H15 119.2
C14 C15 C16 121.7(10)
C16 C15 H15 119.2
C14' C15 H15A 119.9
C16' C15 H15A 119.9
C16' C15 C14' 120.2(10)
N1 C18 C23' 108.7(7)
C19 C18 N1 109.1(7)
C23 C18 N1 127.6(8)
C23 C18 C19 123.3(9)
C19' C18 N1 130.8(8)
C19' C18 C23' 120.4(9)
C12 C13 H13 116.6
C12 C13 C14 126.8(13)
C14 C13 H13 116.6
C15 C14 C13 118.8(13)
C15 C14 H14 120.6
C13 C14 H14 120.6
C15 C16 H16 121.8
C17 C16 C15 116.4(11)
C17 C16 H16 121.8
C12 C17 H17 121.1
C16 C17 C12 117.7(11)
C16 C17 H17 121.1
C18 C19 H19 122.5
C20 C19 C18 114.9(12)
C20 C19 H19 122.5
C19 C20 H20 119.2
C19 C20 C21 121.6(13)
C21 C20 H20 119.2
C20 C21 H21 119.5
C22 C21 C20 121.0(14)
C22 C21 H21 119.5
C21 C22 H22 120.9
C21 C22 C23 118.1(14)
C23 C22 H22 120.9
C18 C23 C22 120.9(13)
C18 C23 H23 119.5
C22 C23 H23 119.5
C12 C13' H13' 120.7
C14' C13' C12 118.6(11)
C14' C13' H13' 120.7
C15 C14' H14' 121.3
C13' C14' C15 117.5(11)
C13' C14' H14' 121.3
C15 C16' H16' 119.0
C15 C16' C17' 122.0(12)
C17' C16' H16' 119.0
C12 C17' C16' 120.8(12)
C12 C17' H17' 119.6
C16' C17' H17' 119.6
C18 C19' H19' 119.6
C18 C19' C20' 120.8(13)
C20' C19' H19' 119.6
C19' C20' H20' 121.2
C21' C20' C19' 117.5(14)
C21' C20' H20' 121.2
C20' C21' H21' 117.9
C20' C21' C22' 124.2(15)
C22' C21' H21' 117.9
C21' C22' H22' 120.5
C23' C22' C21' 119.0(14)
C23' C22' H22' 120.5
C18 C23' H23' 121.0
C22' C23' C18 118.0(12)
C22' C23' H23' 121.0

loop_
_geom_bond_atom_site_label_1
_geom_bond_atom_site_label_2
_geom_bond_distance
O1 C10 1.207(7)
N1 N2 1.390(6)
N1 C1 1.381(7)
N1 C18 1.434(7)
N2 C3 1.378(7)
N2 C10 1.415(7)
N3 C3 1.336(7)
N3 C4 1.399(8)
N3 C11 1.474(8)
C1 C2 1.378(8)
C1 C12 1.466(8)
C2 H2 0.9300
C2 C3 1.381(8)
C4 C5 1.401(9)
C4 C9 1.391(9)
C5 H5 0.9300
C5 C6 1.379(10)
C6 H6 0.9300
C6 C7 1.370(11)
C7 H7 0.9300
C7 C8 1.378(9)
C8 H8 0.9300
C8 C9 1.395(8)
C9 C10 1.450(8)
C11 H11A 0.9600
C11 H11B 0.9600
C11 H11C 0.9600
C12 C13 1.307(12)
C12 C17 1.463(12)
C12 C13' 1.399(12)
C12 C17' 1.377(12)
C15 H15A 0.9300
C15 H15 0.9300
C15 C14 1.261(13)
C15 C16 1.501(13)
C15 C14' 1.491(13)
C15 C16' 1.241(12)
C18 C19 1.425(15)
C18 C23 1.325(17)
C18 C19' 1.352(16)
C18 C23' 1.451(16)
C13 H13 0.9300
C13 C14 1.360(13)
C14 H14 0.9300
C16 H16 0.9300
C16 C17 1.400(13)
C17 H17 0.9300
C19 H19 0.9300
C19 C20 1.388(19)
C20 H20 0.9300
C20 C21 1.39(2)
C21 H21 0.9300
C21 C22 1.37(2)
C22 H22 0.9300
C22 C23 1.39(2)
C23 H23 0.9300
C13' H13' 0.9300
C13' C14' 1.396(13)
C14' H14' 0.9300
C16' H16' 0.9300
C16' C17' 1.390(14)
C17' H17' 0.9300
C19' H19' 0.9300
C19' C20' 1.40(2)
C20' H20' 0.9300
C20' C21' 1.36(2)
C21' H21' 0.9300
C21' C22' 1.37(2)
C22' H22' 0.9300
C22' C23' 1.372(19)
C23' H23' 0.9300
